data_2219484
loop_
_publ_author_name
'Li, Gong-Chun'
'Wang, Li-Ye'
'Li, Zhao-Yang'
'Yang, Feng-Ling'

_publ_section_title 2-(2-Chloropyrimidin-4-yl)-3,5,6,7,8,9-hexahydro-2<i>H</i>-1,2,4-triazolo[4,3-<i>a</i>]azepin-3-one
_journal_coeditor_code AT2624
_journal_issue 10
_journal_name_full 'Acta Crystallographica Section E'
_journal_page_first o1928
_journal_paper_doi 10.1107/S1600536808028900
_journal_volume 64
_journal_year 2008
_chemical_formula_iupac 'C11 H12 Cl N5 O'
_chemical_formula_moiety 'C11 H12 Cl N5 O'
_chemical_formula_sum 'C11 H12 Cl N5 O'
_chemical_formula_weight 265.71
_chemical_name_systematic
;
2-(2-Chloropyrimidin-4-yl)-3,5,6,7,8,9-hexahydro-2<i>H</i>-1,2,4-
triazolo[4,3-<i>a</i>]azepin-3-one
;
_space_group_IT_number 14
_symmetry_cell_setting monoclinic
_symmetry_space_group_name_Hall '-P 2yn'
_symmetry_space_group_name_H-M 'P 1 21/n 1'
_atom_sites_solution_hydrogens geom
_atom_sites_solution_primary direct
_atom_sites_solution_secondary difmap
_cell_angle_alpha 90.00
_cell_angle_beta 92.359(3)
_cell_angle_gamma 90.00
_cell_formula_units_Z 4
_cell_length_a 8.6810(16)
_cell_length_b 14.718(3)
_cell_length_c 9.4251(17)
_cell_measurement_reflns_used 1409
_cell_measurement_temperature 294(2)
_cell_measurement_theta_max 21.85
_cell_measurement_theta_min 2.57
_cell_volume 1203.2(4)
_computing_cell_refinement 'SAINT (Bruker, 1999)'
_computing_data_collection 'SMART (Bruker, 1999)'
_computing_data_reduction 'SAINT (Bruker, 1999)'
_computing_molecular_graphics 'SHELXTL (Sheldrick, 2008)'
_computing_publication_material 'SHELXTL (Sheldrick, 2008)'
_computing_structure_refinement 'SHELXL97 (Sheldrick, 2008)'
_computing_structure_solution 'SHELXS97 (Sheldrick, 2008)'
_diffrn_ambient_temperature 294(2)
_diffrn_measured_fraction_theta_full 0.995
_diffrn_measured_fraction_theta_max 0.995
_diffrn_measurement_device_type 'Bruker SMART CCD area-detector'
_diffrn_measurement_method '\f and o\w scans'
_diffrn_radiation_monochromator graphite
_diffrn_radiation_source 'fine-focus sealed tube'
_diffrn_radiation_type MoK\a
_diffrn_radiation_wavelength 0.71073
_diffrn_reflns_av_R_equivalents 0.0473
_diffrn_reflns_av_sigmaI/netI 0.0610
_diffrn_reflns_limit_h_max 8
_diffrn_reflns_limit_h_min -10
_diffrn_reflns_limit_k_max 17
_diffrn_reflns_limit_k_min -18
_diffrn_reflns_limit_l_max 11
_diffrn_reflns_limit_l_min -11
_diffrn_reflns_number 6734
_diffrn_reflns_theta_full 26.41
_diffrn_reflns_theta_max 26.41
_diffrn_reflns_theta_min 2.57
_exptl_absorpt_coefficient_mu 0.313
_exptl_absorpt_correction_T_max 0.969
_exptl_absorpt_correction_T_min 0.926
_exptl_absorpt_correction_type multi-scan
_exptl_absorpt_process_details '(SADABS; Sheldrick, 1996)'
_exptl_crystal_colour colourless
_exptl_crystal_density_diffrn 1.467
_exptl_crystal_density_method 'not measured'
_exptl_crystal_description prism
_exptl_crystal_F_000 552
_exptl_crystal_size_max 0.24
_exptl_crystal_size_mid 0.16
_exptl_crystal_size_min 0.10
_refine_diff_density_max 0.209
_refine_diff_density_min -0.228
_refine_ls_extinction_method none
_refine_ls_goodness_of_fit_ref 1.007
_refine_ls_hydrogen_treatment constr
_refine_ls_matrix_type full
_refine_ls_number_parameters 163
_refine_ls_number_reflns 2461
_refine_ls_number_restraints 0
_refine_ls_restrained_S_all 1.007
_refine_ls_R_factor_all 0.1128
_refine_ls_R_factor_gt 0.0454
_refine_ls_shift/su_max 0.002
_refine_ls_shift/su_mean 0.000
_refine_ls_structure_factor_coef Fsqd
_refine_ls_weighting_details 'calc w = 1/[\s^2^(Fo^2^)+(0.0559P)^2^+0.1252P] where P=(Fo^2^+2Fc^2^)/3'
_refine_ls_weighting_scheme calc
_refine_ls_wR_factor_gt 0.1024
_refine_ls_wR_factor_ref 0.1297
_reflns_number_gt 1291
_reflns_number_total 2461
_reflns_threshold_expression I>2\s(I)
_cod_data_source_file at2624.cif
_cod_data_source_block I
_cod_original_sg_symbol_H-M 'P 21/n'
_cod_database_code 2219484
_cod_database_fobs_code 2219484

loop_
_symmetry_equiv_pos_as_xyz
'x, y, z'
'-x+1/2, y+1/2, -z+1/2'
'-x, -y, -z'
'x-1/2, -y-1/2, z-1/2'

loop_
_atom_site_type_symbol
_atom_site_label
_atom_site_fract_x
_atom_site_fract_y
_atom_site_fract_z
_atom_site_U_iso_or_equiv
_atom_site_adp_type
_atom_site_calc_flag
_atom_site_refinement_flags
_atom_site_occupancy
Cl Cl1 1.10477(10) 0.59079(6) 0.12418(10) 0.0753(3) Uani d . 1
O O1 0.6140(2) 0.37929(13) 0.5659(2) 0.0643(6) Uani d . 1
N N1 0.7797(2) 0.25640(15) 0.5395(2) 0.0446(6) Uani d . 1
N N2 0.8353(3) 0.38014(15) 0.4293(2) 0.0462(6) Uani d . 1
N N3 0.9482(3) 0.31650(15) 0.3968(2) 0.0505(6) Uani d . 1
N N4 0.9548(3) 0.48516(15) 0.2886(2) 0.0488(6) Uani d . 1
N N5 0.8656(3) 0.63806(16) 0.2619(3) 0.0603(7) Uani d . 1
C C1 0.9097(3) 0.24464(18) 0.4640(3) 0.0463(7) Uani d . 1
C C2 0.9975(4) 0.1581(2) 0.4627(3) 0.0600(9) Uani d . 1
H H2A 1.0848 0.1655 0.4028 0.072 Uiso calc R 1
H H2B 0.9318 0.1111 0.4206 0.072 Uiso calc R 1
C C3 1.0563(3) 0.1263(2) 0.6091(3) 0.0580(8) Uani d . 1
H H3A 1.1356 0.0808 0.5974 0.070 Uiso calc R 1
H H3B 1.1035 0.1775 0.6591 0.070 Uiso calc R 1
C C4 0.9327(4) 0.0867(2) 0.6996(3) 0.0596(8) Uani d . 1
H H4A 0.9824 0.0608 0.7844 0.072 Uiso calc R 1
H H4B 0.8829 0.0373 0.6472 0.072 Uiso calc R 1
C C5 0.8092(4) 0.1522(2) 0.7447(3) 0.0582(8) Uani d . 1
H H5A 0.7464 0.1216 0.8127 0.070 Uiso calc R 1
H H5B 0.8593 0.2029 0.7933 0.070 Uiso calc R 1
C C6 0.7045(3) 0.18922(19) 0.6280(3) 0.0517(8) Uani d . 1
H H6A 0.6676 0.1394 0.5684 0.062 Uiso calc R 1
H H6B 0.6157 0.2171 0.6696 0.062 Uiso calc R 1
C C7 0.7269(3) 0.34300(19) 0.5188(3) 0.0456(7) Uani d . 1
C C8 0.8418(3) 0.46838(18) 0.3766(3) 0.0431(7) Uani d . 1
C C9 0.7356(3) 0.53480(18) 0.4117(3) 0.0492(7) Uani d . 1
H H9 0.6562 0.5230 0.4723 0.059 Uiso calc R 1
C C10 0.7550(4) 0.6178(2) 0.3520(3) 0.0601(9) Uani d . 1
H H10 0.6869 0.6637 0.3752 0.072 Uiso calc R 1
C C11 0.9571(3) 0.5687(2) 0.2385(3) 0.0502(7) Uani d . 1

loop_
_atom_site_aniso_label
_atom_site_aniso_U_11
_atom_site_aniso_U_22
_atom_site_aniso_U_33
_atom_site_aniso_U_12
_atom_site_aniso_U_13
_atom_site_aniso_U_23
Cl1 0.0592(6) 0.0746(6) 0.0940(7) -0.0024(5) 0.0242(5) 0.0263(5)
O1 0.0519(13) 0.0689(14) 0.0746(14) 0.0205(11) 0.0324(11) 0.0145(11)
N1 0.0400(14) 0.0512(14) 0.0438(13) 0.0063(11) 0.0147(11) 0.0071(11)
N2 0.0433(14) 0.0459(14) 0.0508(14) 0.0082(11) 0.0167(11) 0.0065(11)
N3 0.0451(15) 0.0494(14) 0.0587(15) 0.0120(12) 0.0224(12) 0.0085(12)
N4 0.0409(14) 0.0527(15) 0.0535(15) 0.0011(11) 0.0097(12) 0.0097(12)
N5 0.0670(19) 0.0487(15) 0.0658(17) 0.0016(13) 0.0091(14) 0.0049(13)
C1 0.0444(17) 0.0501(17) 0.0456(16) 0.0077(14) 0.0171(13) 0.0042(14)
C2 0.062(2) 0.0566(18) 0.064(2) 0.0175(16) 0.0283(16) 0.0089(16)
C3 0.0465(19) 0.0531(18) 0.075(2) 0.0107(15) 0.0113(16) 0.0119(16)
C4 0.058(2) 0.0604(19) 0.0612(19) 0.0065(16) 0.0093(16) 0.0161(16)
C5 0.060(2) 0.067(2) 0.0485(17) 0.0048(16) 0.0130(15) 0.0141(16)
C6 0.0426(17) 0.0586(18) 0.0551(18) -0.0039(15) 0.0166(14) 0.0098(15)
C7 0.0424(17) 0.0532(17) 0.0418(16) 0.0049(14) 0.0102(13) 0.0054(14)
C8 0.0407(16) 0.0493(17) 0.0393(16) -0.0002(13) 0.0015(13) 0.0012(13)
C9 0.0495(18) 0.0514(18) 0.0472(17) 0.0023(15) 0.0100(14) -0.0039(14)
C10 0.070(2) 0.0496(18) 0.061(2) 0.0104(17) 0.0104(18) -0.0016(16)
C11 0.0445(18) 0.0543(19) 0.0520(18) -0.0051(15) 0.0045(14) 0.0060(15)

loop_
_atom_type_symbol
_atom_type_description
_atom_type_scat_dispersion_real
_atom_type_scat_dispersion_imag
_atom_type_scat_source
C C 0.0033 0.0016 'International Tables Vol C Tables 4.2.6.8 and 6.1.1.4'
H H 0.0000 0.0000 'International Tables Vol C Tables 4.2.6.8 and 6.1.1.4'
N N 0.0061 0.0033 'International Tables Vol C Tables 4.2.6.8 and 6.1.1.4'
O O 0.0106 0.0060 'International Tables Vol C Tables 4.2.6.8 and 6.1.1.4'
Cl Cl 0.1484 0.1585 'International Tables Vol C Tables 4.2.6.8 and 6.1.1.4'

loop_
_geom_angle_atom_site_label_1
_geom_angle_atom_site_label_2
_geom_angle_atom_site_label_3
_geom_angle
_geom_angle_publ_flag
C7 N1 C1 108.8(2) ?
C7 N1 C6 123.8(2) ?
C1 N1 C6 127.4(2) no
C8 N2 N3 120.5(2) ?
C8 N2 C7 128.1(2) ?
N3 N2 C7 111.4(2) ?
C1 N3 N2 104.1(2) ?
C11 N4 C8 114.7(2) ?
C11 N5 C10 112.7(2) ?
N3 C1 N1 112.9(2) ?
N3 C1 C2 124.0(2) ?
N1 C1 C2 123.2(2) no
C1 C2 C3 114.1(2) no
C1 C2 H2A 108.7 ?
C3 C2 H2A 108.7 ?
C1 C2 H2B 108.7 ?
C3 C2 H2B 108.7 ?
H2A C2 H2B 107.6 ?
C4 C3 C2 114.1(3) no
C4 C3 H3A 108.7 ?
C2 C3 H3A 108.7 ?
C4 C3 H3B 108.7 ?
C2 C3 H3B 108.7 ?
H3A C3 H3B 107.6 ?
C3 C4 C5 116.0(3) no
C3 C4 H4A 108.3 ?
C5 C4 H4A 108.3 ?
C3 C4 H4B 108.3 ?
C5 C4 H4B 108.3 ?
H4A C4 H4B 107.4 ?
C6 C5 C4 116.1(2) ?
C6 C5 H5A 108.3 ?
C4 C5 H5A 108.3 ?
C6 C5 H5B 108.3 ?
C4 C5 H5B 108.3 ?
H5A C5 H5B 107.4 ?
N1 C6 C5 113.1(2) no
N1 C6 H6A 109.0 ?
C5 C6 H6A 109.0 ?
N1 C6 H6B 109.0 ?
C5 C6 H6B 109.0 ?
H6A C6 H6B 107.8 ?
O1 C7 N1 128.9(2) ?
O1 C7 N2 128.3(3) ?
N1 C7 N2 102.8(2) ?
N4 C8 N2 115.9(2) ?
N4 C8 C9 121.9(3) ?
N2 C8 C9 122.2(2) ?
C10 C9 C8 116.0(3) ?
C10 C9 H9 122.0 ?
C8 C9 H9 122.0 ?
N5 C10 C9 124.5(3) ?
N5 C10 H10 117.8 ?
C9 C10 H10 117.8 ?
N5 C11 N4 130.2(3) ?
N5 C11 Cl1 115.1(2) ?
N4 C11 Cl1 114.7(2) ?

loop_
_geom_bond_atom_site_label_1
_geom_bond_atom_site_label_2
_geom_bond_distance
_geom_bond_publ_flag
Cl1 C11 1.739(3) no
O1 C7 1.216(3) no
N1 C7 1.366(3) no
N1 C1 1.370(3) no
N1 C6 1.465(3) no
N2 C8 1.392(3) no
N2 N3 1.399(3) no
N2 C7 1.400(3) ?
N3 C1 1.284(3) no
N4 C11 1.318(3) ?
N4 C8 1.333(3) ?
N5 C11 1.317(4) ?
N5 C10 1.341(4) ?
C1 C2 1.485(4) ?
C2 C3 1.525(4) ?
C2 H2A 0.9700 ?
C2 H2B 0.9700 ?
C3 C4 1.514(4) ?
C3 H3A 0.9700 ?
C3 H3B 0.9700 ?
C4 C5 1.516(4) ?
C4 H4A 0.9700 ?
C4 H4B 0.9700 ?
C5 C6 1.500(4) ?
C5 H5A 0.9700 ?
C5 H5B 0.9700 ?
C6 H6A 0.9700 ?
C6 H6B 0.9700 ?
C8 C9 1.393(4) ?
C9 C10 1.358(4) ?
C9 H9 0.9300 ?
C10 H10 0.9300 ?

loop_
_geom_torsion_atom_site_label_1
_geom_torsion_atom_site_label_2
_geom_torsion_atom_site_label_3
_geom_torsion_atom_site_label_4
_geom_torsion
_geom_torsion_publ_flag
C8 N2 N3 C1 178.5(2) ?
C7 N2 N3 C1 -0.2(3) ?
N2 N3 C1 N1 -0.3(3) ?
N2 N3 C1 C2 -179.5(3) ?
C7 N1 C1 N3 0.8(3) ?
C6 N1 C1 N3 -179.7(3) ?
C7 N1 C1 C2 179.9(3) ?
C6 N1 C1 C2 -0.6(4) no
N3 C1 C2 C3 120.7(3) no
N1 C1 C2 C3 -58.3(4) no
C1 C2 C3 C4 75.0(4) no
C2 C3 C4 C5 -65.9(4) no
C3 C4 C5 C6 66.4(4) no
C7 N1 C6 C5 -122.9(3) no
C1 N1 C6 C5 57.7(4) no
C4 C5 C6 N1 -73.1(4) no
C1 N1 C7 O1 179.1(3) ?
C6 N1 C7 O1 -0.4(5) ?
C1 N1 C7 N2 -0.8(3) ?
C6 N1 C7 N2 179.7(2) ?
C8 N2 C7 O1 2.1(5) ?
N3 N2 C7 O1 -179.3(3) ?
C8 N2 C7 N1 -177.9(3) ?
N3 N2 C7 N1 0.7(3) ?
C11 N4 C8 N2 179.0(2) ?
C11 N4 C8 C9 0.0(4) ?
N3 N2 C8 N4 3.9(4) ?
C7 N2 C8 N4 -177.6(2) ?
N3 N2 C8 C9 -177.1(2) ?
C7 N2 C8 C9 1.4(4) ?
N4 C8 C9 C10 -0.6(4) ?
N2 C8 C9 C10 -179.6(3) ?
C11 N5 C10 C9 -1.2(5) ?
C8 C9 C10 N5 1.3(5) ?
C10 N5 C11 N4 0.4(5) ?
C10 N5 C11 Cl1 -179.2(2) ?
C8 N4 C11 N5 0.1(5) ?
C8 N4 C11 Cl1 179.8(2) ?

loop_
_cod_related_entry_id
_cod_related_entry_database
_cod_related_entry_code
1 ChemSpider 10602714
